data_7031187
loop_
_publ_author_name
'Mazzeo, Paolo P.'
'Maini, Lucia'
'Petrolati, Alex'
'Fattori, Valeria'
'Shankland, Kenneth'
'Braga, Dario'

_publ_section_title
;
 Phosphorescence quantum yield enhanced by intermolecular hydrogen bonds
 in Cu4I4 clusters in the solid state.
;
_journal_issue 25
_journal_name_full 'Dalton transactions (Cambridge, England : 2003)'
_journal_page_first 9448
_journal_page_last 9455
_journal_paper_doi 10.1039/c4dt00218k
_journal_volume 43
_journal_year 2014
_chemical_formula_sum 'C28 H52 Cu4 I4 N4'
_chemical_formula_weight 1206.50
_chemical_name_systematic
;
 ?
;
_space_group_IT_number 218
_symmetry_cell_setting cubic
_symmetry_space_group_name_Hall 'P -4n 2 3'
_symmetry_space_group_name_H-M 'P -4 3 n'
_atom_sites_solution_hydrogens geom
_atom_sites_solution_primary direct
_atom_sites_solution_secondary difmap
_audit_creation_method SHELXL-97
_cell_angle_alpha 90.00
_cell_angle_beta 90.00
_cell_angle_gamma 90.00
_cell_formula_units_Z 8
_cell_length_a 19.7281(6)
_cell_length_b 19.7281(6)
_cell_length_c 19.7281(6)
_cell_measurement_reflns_used 1440
_cell_measurement_temperature 293(2)
_cell_measurement_theta_max 28.9280
_cell_measurement_theta_min 2.9145
_cell_volume 7678.1(4)
_computing_cell_refinement
;
CrysAlisPro, Agilent Technologies,
Version 1.171.35.11 (release 16-05-2011 CrysAlis171 .NET)
(compiled May 16 2011,17:55:39)
;
_computing_data_collection
;
CrysAlisPro, Agilent Technologies,
Version 1.171.35.11 (release 16-05-2011 CrysAlis171 .NET)
(compiled May 16 2011,17:55:39)
;
_computing_data_reduction
;
CrysAlisPro, Agilent Technologies,
Version 1.171.35.11 (release 16-05-2011 CrysAlis171 .NET)
(compiled May 16 2011,17:55:39)
;
_computing_structure_refinement 'SHELXL-97 (Sheldrick, 2008)'
_computing_structure_solution shelxs-97
_diffrn_ambient_temperature 293(2)
_diffrn_detector_area_resol_mean 16.1340
_diffrn_measured_fraction_theta_full 0.997
_diffrn_measured_fraction_theta_max 0.917
_diffrn_measurement_device_type 'Xcalibur, Sapphire3'
_diffrn_measurement_method '\w scans'
_diffrn_radiation_monochromator graphite
_diffrn_radiation_source 'Enhance (Mo) X-ray Source'
_diffrn_radiation_type MoK\a
_diffrn_radiation_wavelength 0.71073
_diffrn_reflns_av_R_equivalents 0.0486
_diffrn_reflns_av_sigmaI/netI 0.0620
_diffrn_reflns_limit_h_max 26
_diffrn_reflns_limit_h_min -12
_diffrn_reflns_limit_k_max 13
_diffrn_reflns_limit_k_min -14
_diffrn_reflns_limit_l_max 24
_diffrn_reflns_limit_l_min -12
_diffrn_reflns_number 7799
_diffrn_reflns_theta_full 25.00
_diffrn_reflns_theta_max 28.99
_diffrn_reflns_theta_min 2.92
_exptl_absorpt_coefficient_mu 5.426
_exptl_absorpt_correction_T_max 1.00000
_exptl_absorpt_correction_T_min 0.85425
_exptl_absorpt_correction_type multi-scan
_exptl_absorpt_process_details
;
CrysAlisPro, Agilent Technologies,
Version 1.171.35.11 (release 16-05-2011 CrysAlis171 .NET)
(compiled May 16 2011,17:55:39)
Empirical absorption correction using spherical harmonics,
 implemented in SCALE3 ABSPACK scaling algorithm.
;
_exptl_crystal_colour colourless
_exptl_crystal_density_diffrn 2.087
_exptl_crystal_density_method 'not measured'
_exptl_crystal_description rod
_exptl_crystal_F_000 4608
_exptl_crystal_size_max 0.5
_exptl_crystal_size_mid 0.1
_exptl_crystal_size_min 0.08
_refine_diff_density_max 0.410
_refine_diff_density_min -0.489
_refine_diff_density_rms 0.090
_refine_ls_abs_structure_details 'Flack H D (1983), Acta Cryst. A39, 876-881'
_refine_ls_abs_structure_Flack 0.07(6)
_refine_ls_extinction_coef 0.00034(3)
_refine_ls_extinction_expression Fc^*^=kFc[1+0.001xFc^2^\l^3^/sin(2\q)]^-1/4^
_refine_ls_extinction_method SHELXL
_refine_ls_goodness_of_fit_ref 1.043
_refine_ls_hydrogen_treatment constr
_refine_ls_matrix_type full
_refine_ls_number_parameters 122
_refine_ls_number_reflns 2484
_refine_ls_number_restraints 0
_refine_ls_restrained_S_all 1.043
_refine_ls_R_factor_all 0.1078
_refine_ls_R_factor_gt 0.0489
_refine_ls_shift/su_max 0.007
_refine_ls_shift/su_mean 0.002
_refine_ls_structure_factor_coef Fsqd
_refine_ls_weighting_details 'calc w=1/[\s^2^(Fo^2^)+(0.0213P)^2^+0.0000P] where P=(Fo^2^+2Fc^2^)/3'
_refine_ls_weighting_scheme calc
_refine_ls_wR_factor_gt 0.0669
_refine_ls_wR_factor_ref 0.0832
_reflns_number_gt 1381
_reflns_number_total 2484
_reflns_threshold_expression >2\s(I)
_cod_data_source_file c4dt00218k2.cif
_cod_data_source_block 4
_cod_depositor_comments
;
The following automatic conversions were performed:

'_symmetry_cell_setting' value 'Cubic' changed to 'cubic' according
to
/usr/data/users/saulius/crontab/automatic-downloads/rss-feeds/RSC/lib/dictionaries/cif_core.dic
dictionary named 'cif_core.dic' version 2.4.2 from 2011-04-26.

Automatic conversion script
Id: cif_fix_values 2281 2013-09-26 08:29:07Z andrius 

 Adding full bibliography for 7031187--7031190.cif.
;
_cod_original_sg_symbol_H-M P-43n
_cod_database_code 7031187

loop_
_symmetry_equiv_pos_as_xyz
'x, y, z'
'x, -y, -z'
'-x, -y, z'
'-x, y, -z'
'y+1/2, -x+1/2, -z+1/2'
'-y+1/2, -x+1/2, z+1/2'
'-y+1/2, x+1/2, -z+1/2'
'y+1/2, x+1/2, z+1/2'
'y, z, x'
'-y, -z, x'
'y, -z, -x'
'-y, z, -x'
'z+1/2, -y+1/2, -x+1/2'
'z+1/2, y+1/2, x+1/2'
'-z+1/2, y+1/2, -x+1/2'
'-z+1/2, -y+1/2, x+1/2'
'z, x, y'
'-z, x, -y'
'-z, -x, y'
'z, -x, -y'
'x+1/2, z+1/2, y+1/2'
'x+1/2, -z+1/2, -y+1/2'
'-x+1/2, z+1/2, -y+1/2'
'-x+1/2, -z+1/2, y+1/2'

loop_
_atom_site_label
_atom_site_type_symbol
_atom_site_fract_x
_atom_site_fract_y
_atom_site_fract_z
_atom_site_U_iso_or_equiv
_atom_site_adp_type
_atom_site_occupancy
_atom_site_symmetry_multiplicity
_atom_site_calc_flag
_atom_site_refinement_flags
C1 C 0.5938(9) 0.8521(9) 0.8215(6) 0.081(5) Uani 1 1 d .
H1A H 0.5464 0.8631 0.8141 0.097 Uiso 1 1 calc R
H1B H 0.6003 0.8049 0.8093 0.097 Uiso 1 1 calc R
C2 C 0.6386(12) 0.8975(12) 0.7744(8) 0.162(11) Uani 1 1 d .
H2A H 0.6653 0.8693 0.7442 0.195 Uiso 1 1 calc R
H2B H 0.6101 0.9269 0.7471 0.195 Uiso 1 1 calc R
C3 C 0.6842(9) 0.9391(8) 0.8186(9) 0.092(6) Uani 1 1 d .
H3 H 0.7137 0.9678 0.7909 0.110 Uiso 1 1 calc R
C4 C 0.5973(8) 0.9320(6) 0.9078(8) 0.078(5) Uani 1 1 d .
H4A H 0.6007 0.9390 0.9564 0.093 Uiso 1 1 calc R
H4B H 0.5518 0.9441 0.8938 0.093 Uiso 1 1 calc R
C5 C 0.6504(12) 0.9793(8) 0.8702(11) 0.186(13) Uani 1 1 d .
H5A H 0.6273 1.0174 0.8495 0.223 Uiso 1 1 calc R
H5B H 0.6833 0.9967 0.9024 0.223 Uiso 1 1 calc R
C6 C 0.6825(6) 0.8485(7) 0.9054(10) 0.080(5) Uani 1 1 d .
H6A H 0.6932 0.8011 0.8982 0.096 Uiso 1 1 calc R
H6B H 0.6937 0.8602 0.9518 0.096 Uiso 1 1 calc R
C7 C 0.7227(12) 0.8930(12) 0.8560(12) 0.155(11) Uani 1 1 d .
H7A H 0.7564 0.9180 0.8816 0.186 Uiso 1 1 calc R
H7B H 0.7467 0.8636 0.8247 0.186 Uiso 1 1 calc R
Cu3 Cu 0.54853(7) 0.79875(7) 0.95281(6) 0.0423(3) Uani 1 1 d .
I1 I 0.58070(3) 0.67071(4) 0.91966(4) 0.04237(19) Uani 1 1 d .
N1 N 0.6096(5) 0.8609(6) 0.8924(6) 0.043(2) Uani 1 1 d .
C21 C 0.8972(9) 1.1794(7) 0.9083(10) 0.104(7) Uani 1 1 d .
H21A H 0.9436 1.1933 0.8999 0.124 Uiso 1 1 calc R
H21B H 0.8886 1.1841 0.9565 0.124 Uiso 1 1 calc R
C22 C 0.8490(9) 1.2273(7) 0.8692(7) 0.081(6) Uani 1 1 d .
H22A H 0.8155 1.2463 0.8997 0.098 Uiso 1 1 calc R
H22B H 0.8744 1.2642 0.8488 0.098 Uiso 1 1 calc R
C23 C 0.8148(5) 1.1852(5) 0.8148(5) 0.046(5) Uani 1 3 d S
H23 H 0.7861 1.2139 0.7861 0.055 Uiso 1 3 calc SR
Cu4 Cu 0.95116(7) 1.04884(7) 0.95116(7) 0.0468(6) Uani 1 3 d S
I2 I 0.92014(3) 0.92014(3) 0.92014(3) 0.0442(3) Uani 1 3 d S
N2 N 0.8899(7) 1.1101(7) 0.8899(7) 0.036(4) Uani 1 3 d S

loop_
_atom_site_aniso_label
_atom_site_aniso_U_11
_atom_site_aniso_U_22
_atom_site_aniso_U_33
_atom_site_aniso_U_23
_atom_site_aniso_U_13
_atom_site_aniso_U_12
C1 0.089(12) 0.112(12) 0.041(7) 0.000(10) 0.008(10) -0.037(11)
C2 0.19(2) 0.25(3) 0.051(9) 0.003(15) 0.031(14) -0.14(2)
C3 0.096(13) 0.080(12) 0.099(13) 0.041(11) 0.032(11) -0.016(11)
C4 0.103(12) 0.053(8) 0.077(11) 0.001(9) 0.016(9) -0.033(10)
C5 0.28(3) 0.069(11) 0.21(3) 0.007(15) 0.19(2) -0.027(16)
C6 0.022(6) 0.073(9) 0.145(15) 0.056(11) -0.002(9) 0.005(7)
C7 0.13(2) 0.134(18) 0.20(3) 0.069(19) 0.021(19) -0.054(17)
Cu3 0.0404(7) 0.0507(8) 0.0359(7) 0.0059(7) 0.0041(7) -0.0079(7)
I1 0.0343(4) 0.0510(4) 0.0418(4) -0.0071(4) 0.0071(4) 0.0058(4)
N1 0.038(6) 0.049(5) 0.041(5) 0.007(6) 0.009(6) -0.013(6)
C21 0.135(16) 0.046(9) 0.130(17) -0.018(12) -0.075(16) 0.026(11)
C22 0.144(16) 0.030(7) 0.070(10) 0.005(6) -0.033(10) 0.024(10)
C23 0.046(5) 0.046(5) 0.046(5) 0.019(6) -0.019(6) 0.019(6)
Cu4 0.0468(6) 0.0468(6) 0.0468(6) 0.0036(7) -0.0036(7) 0.0036(7)
I2 0.0442(3) 0.0442(3) 0.0442(3) -0.0059(4) -0.0059(4) -0.0059(4)
N2 0.036(4) 0.036(4) 0.036(4) -0.004(7) 0.004(7) -0.004(7)

loop_
_atom_type_symbol
_atom_type_description
_atom_type_scat_dispersion_real
_atom_type_scat_dispersion_imag
_atom_type_scat_source
C C 0.0033 0.0016 'International Tables Vol C Tables 4.2.6.8 and 6.1.1.4'
H H 0.0000 0.0000 'International Tables Vol C Tables 4.2.6.8 and 6.1.1.4'
Cu Cu 0.3201 1.2651 'International Tables Vol C Tables 4.2.6.8 and 6.1.1.4'
I I -0.4742 1.8119 'International Tables Vol C Tables 4.2.6.8 and 6.1.1.4'
N N 0.0061 0.0033 'International Tables Vol C Tables 4.2.6.8 and 6.1.1.4'

loop_
_geom_angle_atom_site_label_1
_geom_angle_atom_site_label_2
_geom_angle_atom_site_label_3
_geom_angle
_geom_angle_site_symmetry_1
_geom_angle_site_symmetry_3
N1 C1 C2 112.6(11) . .
C3 C2 C1 107.9(12) . .
C7 C3 C5 103.6(17) . .
C7 C3 C2 106.2(17) . .
C5 C3 C2 115.6(18) . .
N1 C4 C5 111.1(12) . .
C3 C5 C4 108.0(13) . .
N1 C6 C7 107.3(14) . .
C3 C7 C6 115.3(17) . .
N1 Cu3 I1 105.7(3) . 16_665
N1 Cu3 Cu3 144.1(3) . 4_657
I1 Cu3 Cu3 60.63(5) 16_665 4_657
N1 Cu3 I1 106.1(3) . .
I1 Cu3 I1 112.77(5) 16_665 .
Cu3 Cu3 I1 109.83(3) 4_657 .
N1 Cu3 I1 105.8(3) . 13_466
I1 Cu3 I1 113.78(5) 16_665 13_466
Cu3 Cu3 I1 59.65(5) 4_657 13_466
I1 Cu3 I1 111.93(5) . 13_466
N1 Cu3 Cu3 144.7(3) . 13_466
I1 Cu3 Cu3 109.58(5) 16_665 13_466
Cu3 Cu3 Cu3 60.30(3) 4_657 13_466
I1 Cu3 Cu3 59.47(6) . 13_466
I1 Cu3 Cu3 59.75(4) 13_466 13_466
N1 Cu3 Cu3 145.4(3) . 16_665
I1 Cu3 Cu3 60.07(4) 16_665 16_665
Cu3 Cu3 Cu3 60.30(3) 4_657 16_665
I1 Cu3 Cu3 60.11(6) . 16_665
I1 Cu3 Cu3 108.79(5) 13_466 16_665
Cu3 Cu3 Cu3 59.39(6) 13_466 16_665
Cu3 I1 Cu3 60.46(5) 13_466 .
Cu3 I1 Cu3 59.72(5) 13_466 16_665
Cu3 I1 Cu3 60.13(5) . 16_665
C1 N1 C4 106.4(13) . .
C1 N1 C6 111.0(13) . .
C4 N1 C6 106.5(12) . .
C1 N1 Cu3 110.9(8) . .
C4 N1 Cu3 110.5(8) . .
C6 N1 Cu3 111.3(8) . .
N2 C21 C22 113.5(17) . .
C23 C22 C21 107.0(12) . .
C22 C23 C22 108.4(8) 10_775 .
C22 C23 C22 108.4(8) 10_775 20_577
C22 C23 C22 108.4(8) . 20_577
N2 Cu4 I2 106.44(5) . 3_775
N2 Cu4 I2 106.44(5) . 2_577
I2 Cu4 I2 112.32(4) 3_775 2_577
N2 Cu4 I2 106.44(5) . .
I2 Cu4 I2 112.32(4) 3_775 .
I2 Cu4 I2 112.32(4) 2_577 .
N2 Cu4 Cu4 144.735(4) . 4_757
I2 Cu4 Cu4 59.47(4) 3_775 4_757
I2 Cu4 Cu4 59.47(4) 2_577 4_757
I2 Cu4 Cu4 108.82(5) . 4_757
N2 Cu4 Cu4 144.735(2) . 3_775
I2 Cu4 Cu4 59.47(4) 3_775 3_775
I2 Cu4 Cu4 108.82(5) 2_577 3_775
I2 Cu4 Cu4 59.47(4) . 3_775
Cu4 Cu4 Cu4 60.0 4_757 3_775
N2 Cu4 Cu4 144.737(2) . 2_577
I2 Cu4 Cu4 108.82(5) 3_775 2_577
I2 Cu4 Cu4 59.47(4) 2_577 2_577
I2 Cu4 Cu4 59.47(4) . 2_577
Cu4 Cu4 Cu4 60.0 4_757 2_577
Cu4 Cu4 Cu4 60.0 3_775 2_577
Cu4 I2 Cu4 61.06(8) 3_775 2_577
Cu4 I2 Cu4 61.06(8) 3_775 .
Cu4 I2 Cu4 61.06(8) 2_577 .
C21 N2 C21 108.4(12) . 20_577
C21 N2 C21 108.4(12) . 10_775
C21 N2 C21 108.4(12) 20_577 10_775
C21 N2 Cu4 110.5(12) . .
C21 N2 Cu4 110.5(12) 20_577 .
C21 N2 Cu4 110.5(12) 10_775 .

loop_
_geom_bond_atom_site_label_1
_geom_bond_atom_site_label_2
_geom_bond_distance
_geom_bond_site_symmetry_2
C1 N1 1.444(14) .
C1 C2 1.564(17) .
C2 C3 1.50(2) .
C3 C7 1.40(2) .
C3 C5 1.45(2) .
C4 N1 1.455(14) .
C4 C5 1.586(18) .
C6 N1 1.482(14) .
C6 C7 1.53(2) .
Cu3 N1 2.092(10) .
Cu3 I1 2.6688(15) 16_665
Cu3 Cu3 2.671(3) 4_657
Cu3 I1 2.6852(16) .
Cu3 I1 2.6950(16) 13_466
Cu3 Cu3 2.696(2) 13_466
Cu3 Cu3 2.696(2) 16_665
I1 Cu3 2.6688(15) 13_466
I1 Cu3 2.6950(16) 16_665
C21 N2 1.422(15) .
C21 C22 1.546(18) .
C22 C23 1.516(14) .
C23 C22 1.516(14) 10_775
C23 C22 1.516(14) 20_577
Cu4 N2 2.09(2) .
Cu4 I2 2.6825(12) 3_775
Cu4 I2 2.6825(12) 2_577
Cu4 I2 2.6825(12) .
Cu4 Cu4 2.725(4) 4_757
Cu4 Cu4 2.725(4) 3_775
Cu4 Cu4 2.725(4) 2_577
I2 Cu4 2.6825(12) 3_775
I2 Cu4 2.6825(12) 2_577
N2 C21 1.422(15) 20_577
N2 C21 1.423(15) 10_775
